data_9010162
loop_
_publ_author_name
'Nemeth, P.'
'Leinenweber, K.'
'Groy, T. L.'
'Buseck, P. R.'

_publ_section_title
;
 A new high-pressure CaGe2O5 polymorph with 5- and 6-coordinated germanium
;
_journal_name_full 'American Mineralogist'
_journal_page_first 441
_journal_page_last 443
_journal_paper_doi 10.2138/am.2007.2411
_journal_volume 92
_journal_year 2007
_chemical_formula_structural CaGe2O5
_chemical_formula_sum 'Ca Ge2 O5'
_space_group_IT_number 55
_symmetry_space_group_name_Hall '-P 2 2ab'
_symmetry_space_group_name_H-M 'P b a m'
_cell_angle_alpha 90
_cell_angle_beta 90
_cell_angle_gamma 90
_cell_length_a 7.306
_cell_length_b 8.268
_cell_length_c 5.714
_cell_formula_units_Z 4
_cell_volume 345.160
_database_code_amcsd 0004283
_exptl_crystal_density_diffrn 5.105
_cod_database_code 9010162
_amcsd_formula_title CaGe2O5

loop_
_space_group_symop_operation_xyz
x,y,z
1/2+x,1/2-y,z
1/2-x,1/2+y,-z
1/2-x,1/2+y,z
1/2+x,1/2-y,-z
x,y,-z
-x,-y,z
-x,-y,-z

loop_
_atom_site_aniso_label
_atom_site_aniso_U_11
_atom_site_aniso_U_22
_atom_site_aniso_U_33
_atom_site_aniso_U_12
_atom_site_aniso_U_13
_atom_site_aniso_U_23
Ca 0.00690 0.00580 0.00590 0.00060 0.00000 0.00000
Ge1 0.00550 0.00450 0.00360 -0.00010 0.00000 0.00000
Ge2 0.00450 0.00480 0.00410 -0.00010 0.00000 0.00000
O1 0.01050 0.00520 0.00410 -0.00090 -0.00010 0.00130
O2 0.00900 0.00800 0.00500 0.00190 0.00000 0.00000
O3 0.00600 0.00800 0.00400 0.00100 0.00000 0.00000
O4 0.00600 0.00900 0.00400 -0.00080 0.00000 0.00000

loop_
_atom_site_label
_atom_site_fract_x
_atom_site_fract_y
_atom_site_fract_z
_atom_site_U_iso_or_equiv
Ca 0.13550 0.66590 0.50000 0.00620
Ge1 0.00000 0.00000 0.25331 0.00450
Ge2 0.89175 0.64576 0.00000 0.00450
O1 0.10550 0.20760 0.23890 0.00660
O2 0.00000 0.50000 0.20710 0.00740
O3 0.15670 0.94460 0.50000 0.00600
O4 0.65640 0.57190 0.00000 0.00640

loop_
_cod_related_entry_id
_cod_related_entry_database
_cod_related_entry_code
1 AMCSD 0004283
